data_1517097
loop_
_publ_author_name
'Grover, Nidhi'
'P\"othig, Alexander'
'K\"uhn, Fritz E.'

_publ_section_title
;
 Cyclopentadienyl molybdenum alkyl ester complexes as catalyst precursors
 for olefin epoxidation
;
_journal_issue 12
_journal_name_full 'Catal. Sci. Technol.'
_journal_page_first 4219
_journal_paper_doi 10.1039/C4CY00738G
_journal_volume 4
_journal_year 2014
_chemical_formula_moiety 'C13 H14 Mo O5'
_chemical_formula_sum 'C13 H14 Mo O5'
_chemical_formula_weight 346.18
_space_group_IT_number 61
_symmetry_cell_setting orthorhombic
_symmetry_Int_Tables_number 61
_symmetry_space_group_name_Hall '-P 2ac 2ab'
_symmetry_space_group_name_H-M 'P b c a'
_atom_sites_solution_hydrogens geom
_atom_sites_solution_primary direct
_atom_sites_solution_secondary difmap
_cell_angle_alpha 90
_cell_angle_beta 90
_cell_angle_gamma 90
_cell_formula_units_Z 8
_cell_length_a 10.3022(8)
_cell_length_b 11.1065(9)
_cell_length_c 23.6758(19)
_cell_measurement_reflns_used 9826
_cell_measurement_temperature 123
_cell_measurement_theta_max 25.3481
_cell_measurement_theta_min 2.5808
_cell_volume 2709.0(4)
_computing_cell_refinement 'SAINT (Bruker, 2008b)'
_computing_data_collection 'APEX II Control Software (Bruker, 2008a)'
_computing_data_reduction 'SAINT (Bruker, 2008b)'
_computing_molecular_graphics 'PLATON (Spek, 2011)'
_computing_publication_material 'PLATON (Spek, 2011), enCIFer (Allen, 2004)'
_computing_structure_refinement 'SHELXL97 (Sheldrick, 1997)'
_computing_structure_solution 'SHELXS97 (Sheldrick, 1997)'
_diffrn_ambient_temperature 123
_diffrn_detector ' CCD plate '
_diffrn_detector_area_resol_mean 16
_diffrn_measured_fraction_theta_full 0.998
_diffrn_measured_fraction_theta_max 0.998
_diffrn_measurement_device ' \k-geometry diffractometer '
_diffrn_measurement_device_type ' Bruker APEX-II CCD '
_diffrn_measurement_method ' phi- and omega-rotation '
_diffrn_radiation_monochromator graphite
_diffrn_radiation_probe x-ray
_diffrn_radiation_source 'rotating anode FR591'
_diffrn_radiation_type MoK\a
_diffrn_radiation_wavelength 0.71073
_diffrn_reflns_av_R_equivalents 0.0320
_diffrn_reflns_av_sigmaI/netI 0.0112
_diffrn_reflns_limit_h_max 12
_diffrn_reflns_limit_h_min -12
_diffrn_reflns_limit_k_max 13
_diffrn_reflns_limit_k_min -13
_diffrn_reflns_limit_l_max 28
_diffrn_reflns_limit_l_min -28
_diffrn_reflns_number 55418
_diffrn_reflns_reduction_process
;
;
_diffrn_reflns_theta_full 25.40
_diffrn_reflns_theta_max 25.40
_diffrn_reflns_theta_min 1.72
_exptl_absorpt_coefficient_mu 0.981
_exptl_absorpt_correction_T_max 0.867
_exptl_absorpt_correction_T_min 0.613
_exptl_absorpt_correction_type multi-scan
_exptl_absorpt_process_details 'SADABS, Bruker, 2008b'
_exptl_crystal_colour 'clear intense yellow'
_exptl_crystal_density_diffrn 1.698
_exptl_crystal_density_method 'Not Measured'
_exptl_crystal_description fragment
_exptl_crystal_F_000 1392
_exptl_crystal_size_max 0.550
_exptl_crystal_size_mid 0.360
_exptl_crystal_size_min 0.150
_refine_diff_density_max 0.670
_refine_diff_density_min -0.372
_refine_diff_density_rms 0.061
_refine_ls_extinction_method none
_refine_ls_goodness_of_fit_ref 1.135
_refine_ls_hydrogen_treatment constr
_refine_ls_matrix_type full
_refine_ls_number_parameters 203
_refine_ls_number_reflns 2486
_refine_ls_number_restraints 17
_refine_ls_restrained_S_all 1.136
_refine_ls_R_factor_all 0.0320
_refine_ls_R_factor_gt 0.0231
_refine_ls_shift/su_max 0.001
_refine_ls_shift/su_mean 0.000
_refine_ls_structure_factor_coef Fsqd
_refine_ls_weighting_details 'calc w=1/[\s^2^(Fo^2^)+(0.0135P)^2^+4.3243P] where P=(Fo^2^+2Fc^2^)/3'
_refine_ls_weighting_scheme calc
_refine_ls_wR_factor_gt 0.0474
_refine_ls_wR_factor_ref 0.0524
_reflns_number_gt 2067
_reflns_number_total 2486
_reflns_threshold_expression I>2\s(I)
_cod_data_source_file c4cy00738g2.cif
_cod_data_source_block Compound_2
_cod_depositor_comments
;
The following automatic conversions were performed:

'_symmetry_cell_setting' value 'Orthorhombic' changed to
'orthorhombic' according to
/usr/data/users/saulius/crontab/automatic-downloads/rss-feeds/RSC/lib/dictionaries/cif_core.dic
dictionary named 'cif_core.dic' version 2.4.2 from 2011-04-26.

Automatic conversion script
Id: cif_fix_values 2281 2013-09-26 08:29:07Z andrius 

 Adding full bibliography for 1517096--1517098.cif.
;
_cod_database_code 1517097

loop_
_symmetry_equiv_pos_site_id
_symmetry_equiv_pos_as_xyz
1 x,y,z
2 1/2-x,-y,1/2+z
3 1/2+x,1/2-y,-z
4 -x,1/2+y,1/2-z
5 -x,-y,-z
6 1/2+x,y,1/2-z
7 1/2-x,1/2+y,z
8 x,1/2-y,1/2+z

loop_
_atom_site_aniso_label
_atom_site_aniso_U_11
_atom_site_aniso_U_22
_atom_site_aniso_U_33
_atom_site_aniso_U_23
_atom_site_aniso_U_13
_atom_site_aniso_U_12
Mo1 0.0166(1) 0.0151(1) 0.0197(1) 0.0016(1) 0.0007(1) 0.0010(1)
O1 0.0293(10) 0.0359(10) 0.0284(10) -0.0090(8) 0.0011(8) -0.0053(9)
O2 0.0400(12) 0.0326(10) 0.0370(11) -0.0008(9) 0.0096(9) 0.0150(9)
O3 0.0347(11) 0.0309(10) 0.0416(11) 0.0139(9) -0.0017(9) 0.0072(9)
O4 0.0297(10) 0.0376(11) 0.0370(11) -0.0020(9) 0.0071(8) 0.0088(9)
O5A 0.0188(19) 0.018(3) 0.034(2) 0.002(2) -0.0052(16) 0.005(2)
C1 0.0223(14) 0.0206(13) 0.0466(16) 0.0020(11) 0.0024(12) -0.0057(11)
C2 0.0421(17) 0.0151(12) 0.0259(13) 0.0034(10) 0.0075(12) -0.0024(11)
C3 0.0315(15) 0.0136(11) 0.0334(14) 0.0034(10) -0.0044(12) 0.0051(11)
C4 0.0318(15) 0.0138(11) 0.0296(14) -0.0039(10) 0.0055(11) 0.0002(10)
C5 0.0354(15) 0.0204(12) 0.0292(14) 0.0004(10) -0.0070(12) -0.0049(11)
C6 0.0228(13) 0.0201(12) 0.0252(13) 0.0008(10) 0.0064(11) 0.0031(11)
C7 0.0251(14) 0.0211(12) 0.0298(14) 0.0057(11) 0.0002(11) 0.0018(11)
C8 0.0212(13) 0.0239(13) 0.0314(14) 0.0016(11) 0.0039(11) -0.0010(11)
C9 0.0237(13) 0.0227(12) 0.0249(13) 0.0001(10) 0.0031(10) -0.0030(11)
C10 0.0214(14) 0.0399(16) 0.0224(13) -0.0003(11) 0.0070(10) -0.0007(12)
C11 0.0311(15) 0.0299(13) 0.0262(13) 0.0043(11) 0.0045(11) 0.0005(12)
C12A 0.024(3) 0.026(3) 0.036(3) 0.001(2) -0.001(2) 0.005(2)
C13A 0.038(3) 0.042(4) 0.047(4) 0.016(3) 0.000(3) 0.012(3)
C12 0.020(4) 0.024(5) 0.043(5) 0.004(4) -0.005(3) 0.008(3)
C13 0.047(6) 0.048(6) 0.053(5) -0.015(4) -0.020(4) 0.017(5)
O5 0.026(3) 0.018(4) 0.032(4) -0.003(3) -0.003(3) 0.011(4)

loop_
_atom_site_label
_atom_site_type_symbol
_atom_site_thermal_displace_type
_atom_site_fract_x
_atom_site_fract_y
_atom_site_fract_z
_atom_site_occupancy
_atom_site_U_iso_or_equiv
_atom_site_calc_flag
_atom_site_refinement_flags
_atom_site_disorder_assembly
_atom_site_disorder_group
Mo1 Mo Uani 0.50166(2) 0.96441(2) 0.87474(1) 1.000 0.0171(1) d . . .
O1 O Uani 0.69987(17) 1.08872(17) 0.95683(7) 1.000 0.0312(6) d . . .
O2 O Uani 0.33435(19) 1.12444(17) 0.95641(8) 1.000 0.0365(6) d . . .
O3 O Uani 0.39641(19) 1.17148(17) 0.79660(8) 1.000 0.0357(6) d . . .
O4 O Uani 0.81706(18) 0.83596(18) 0.80598(8) 1.000 0.0348(6) d . A .
O5A O Uani 0.8600(7) 1.0046(5) 0.8626(3) 0.589(10) 0.0236(14) d DP A 2
C1 C Uani 0.3435(3) 0.8165(2) 0.87814(11) 1.000 0.0298(8) d . A .
C2 C Uani 0.4313(3) 0.7961(2) 0.92322(11) 1.000 0.0277(8) d . A .
C3 C Uani 0.5528(3) 0.7649(2) 0.89957(11) 1.000 0.0262(8) d . A .
C4 C Uani 0.5385(3) 0.7664(2) 0.84007(11) 1.000 0.0251(8) d . A .
C5 C Uani 0.4102(3) 0.7985(2) 0.82685(11) 1.000 0.0283(8) d . A .
C6 C Uani 0.6316(2) 1.0440(2) 0.92495(10) 1.000 0.0227(7) d . A .
C7 C Uani 0.3940(3) 1.0650(2) 0.92661(11) 1.000 0.0253(8) d . A .
C8 C Uani 0.4369(2) 1.0967(2) 0.82453(11) 1.000 0.0255(8) d . A .
C9 C Uani 0.6713(2) 1.0058(2) 0.80953(10) 1.000 0.0238(7) d . A .
C10 C Uani 0.7863(2) 0.9330(3) 0.82571(10) 1.000 0.0279(8) d D . .
C11 C Uani 0.6317(3) 0.9816(2) 0.74838(11) 1.000 0.0291(8) d . . .
C12A C Uani 0.9770(5) 0.9470(6) 0.8842(2) 0.589(10) 0.0287(17) d DUP A 2
C13A C Uani 0.9459(6) 0.8695(6) 0.9344(3) 0.589(10) 0.042(2) d DUP A 2
C12 C Uani 0.9554(7) 0.8840(9) 0.8908(4) 0.411(10) 0.029(3) d DUP A 1
C13 C Uani 1.0115(10) 0.9380(9) 0.9430(3) 0.411(10) 0.049(3) d DUP A 1
O5 O Uani 0.8557(10) 0.9620(8) 0.8705(4) 0.411(10) 0.025(2) d DP A 1
H3 H Uiso 0.62990 0.74640 0.91980 1.000 0.0310 c R . .
H4 H Uiso 0.60480 0.74850 0.81350 1.000 0.0300 c R . .
H9 H Uiso 0.69480 1.09290 0.81300 1.000 0.0290 c R . .
H11A H Uiso 0.70700 0.99230 0.72360 1.000 0.0440 c R A .
H5 H Uiso 0.37480 0.80670 0.79000 1.000 0.0340 c R . .
H11C H Uiso 0.59940 0.89880 0.74500 1.000 0.0440 c R . .
H12C H Uiso 1.04070 1.00940 0.89530 0.589(10) 0.0340 c RP A 2
H12D H Uiso 1.01650 0.89700 0.85420 0.589(10) 0.0340 c RP A 2
H13D H Uiso 0.89990 0.91750 0.96280 0.589(10) 0.0640 c RP A 2
H13E H Uiso 1.02660 0.83830 0.95070 0.589(10) 0.0640 c RP A 2
H13F H Uiso 0.89100 0.80210 0.92250 0.589(10) 0.0640 c RP A 2
H11B H Uiso 0.56310 1.03800 0.73730 1.000 0.0440 c R . .
H1 H Uiso 0.25480 0.83860 0.88190 1.000 0.0360 c R . .
H2 H Uiso 0.41200 0.80230 0.96230 1.000 0.0330 c R . .
H12A H Uiso 1.02380 0.87460 0.86170 0.411(10) 0.0350 c RP A 1
H12B H Uiso 0.91890 0.80350 0.89920 0.411(10) 0.0350 c RP A 1
H13A H Uiso 1.05230 1.01530 0.93380 0.411(10) 0.0740 c RP A 1
H13B H Uiso 1.07670 0.88340 0.95890 0.411(10) 0.0740 c RP A 1
H13C H Uiso 0.94230 0.95100 0.97080 0.411(10) 0.0740 c RP A 1

loop_
_atom_type_symbol
_atom_type_description
_atom_type_scat_dispersion_real
_atom_type_scat_dispersion_imag
_atom_type_scat_source
C C 0.0033 0.0016 ' International Tables Vol C Tables 4.2.6.8 and 6.1.1.4'
H H 0.0000 0.0000 ' International Tables Vol C Tables 4.2.6.8 and 6.1.1.4'
Mo Mo -1.6832 0.6857 ' International Tables Vol C Tables 4.2.6.8 and 6.1.1.4'
O O 0.0106 0.0060 ' International Tables Vol C Tables 4.2.6.8 and 6.1.1.4'

loop_
_geom_angle_atom_site_label_1
_geom_angle_atom_site_label_2
_geom_angle_atom_site_label_3
_geom_angle
_geom_angle_publ_flag
C1 Mo1 C2 35.69(10) yes
C1 Mo1 C3 58.71(10) yes
C1 Mo1 C4 57.87(10) yes
C1 Mo1 C5 35.08(9) yes
C1 Mo1 C6 139.94(9) yes
C1 Mo1 C7 89.12(10) yes
C1 Mo1 C8 107.85(9) yes
C1 Mo1 C9 132.64(8) yes
C2 Mo1 C3 35.30(10) yes
C2 Mo1 C4 58.21(9) yes
C2 Mo1 C5 58.78(9) yes
C2 Mo1 C6 105.83(10) yes
C2 Mo1 C7 88.45(10) yes
C2 Mo1 C8 141.57(10) yes
C2 Mo1 C9 135.23(9) yes
C3 Mo1 C4 34.85(9) yes
C3 Mo1 C5 58.26(9) yes
C3 Mo1 C6 96.78(9) yes
C3 Mo1 C7 119.86(10) yes
C3 Mo1 C8 155.97(9) yes
C3 Mo1 C9 100.36(9) yes
C4 Mo1 C5 34.48(10) yes
C4 Mo1 C6 120.53(10) yes
C4 Mo1 C7 144.94(10) yes
C4 Mo1 C8 121.76(9) yes
C4 Mo1 C9 80.64(9) yes
C5 Mo1 C6 154.09(9) yes
C5 Mo1 C7 120.71(11) yes
C5 Mo1 C8 98.89(9) yes
C5 Mo1 C9 97.62(9) yes
C6 Mo1 C7 76.03(10) yes
C6 Mo1 C8 104.58(9) yes
C6 Mo1 C9 78.94(8) yes
C7 Mo1 C8 76.68(10) yes
C7 Mo1 C9 134.41(9) yes
C8 Mo1 C9 73.60(8) yes
C10 O5 C12 120.9(8) yes
C10 O5A C12A 114.6(5) yes
Mo1 C1 C2 71.97(15) yes
Mo1 C1 C5 74.19(16) yes
C2 C1 C5 108.4(3) no
Mo1 C2 C1 72.35(14) yes
Mo1 C2 C3 73.97(14) yes
C1 C2 C3 107.8(2) no
Mo1 C3 C4 73.57(13) yes
C2 C3 C4 107.4(3) no
Mo1 C3 C2 70.73(13) yes
Mo1 C4 C5 72.06(14) yes
C3 C4 C5 108.8(2) no
Mo1 C4 C3 71.59(13) yes
Mo1 C5 C4 73.46(15) yes
C1 C5 C4 107.6(2) no
Mo1 C5 C1 70.73(14) yes
Mo1 C6 O1 175.1(2) yes
Mo1 C7 O2 178.6(2) yes
Mo1 C8 O3 177.95(19) yes
Mo1 C9 C10 108.29(15) yes
Mo1 C9 C11 112.65(16) yes
C10 C9 C11 111.2(2) no
O4 C10 C9 126.3(2) yes
O4 C10 O5 112.6(5) yes
O4 C10 O5A 126.9(3) yes
O5 C10 C9 120.5(5) yes
O5A C10 C9 106.5(3) yes
O5 C12 C13 108.3(8) yes
O5A C12A C13A 110.7(5) yes
Mo1 C1 H1 120.00 no
C2 C1 H1 126.00 no
C5 C1 H1 126.00 no
Mo1 C2 H2 119.00 no
C1 C2 H2 126.00 no
C3 C2 H2 126.00 no
Mo1 C3 H3 121.00 no
C2 C3 H3 126.00 no
C4 C3 H3 126.00 no
Mo1 C4 H4 122.00 no
C3 C4 H4 126.00 no
C5 C4 H4 126.00 no
Mo1 C5 H5 121.00 no
C1 C5 H5 126.00 no
C4 C5 H5 126.00 no
Mo1 C9 H9 108.00 no
C10 C9 H9 108.00 no
C11 C9 H9 108.00 no
C9 C11 H11A 110.00 no
C9 C11 H11B 109.00 no
C9 C11 H11C 109.00 no
H11A C11 H11B 109.00 no
H11A C11 H11C 109.00 no
H11B C11 H11C 109.00 no
H12A C12 H12B 108.00 no
O5 C12 H12A 110.00 no
O5 C12 H12B 110.00 no
C13 C12 H12A 110.00 no
C13 C12 H12B 110.00 no
C13A C12A H12C 109.00 no
C13A C12A H12D 110.00 no
O5A C12A H12D 110.00 no
O5A C12A H12C 110.00 no
H12C C12A H12D 108.00 no
C12 C13 H13A 110.00 no
C12 C13 H13B 110.00 no
H13A C13 H13C 109.00 no
H13B C13 H13C 109.00 no
C12 C13 H13C 109.00 no
H13A C13 H13B 109.00 no
C12A C13A H13F 109.00 no
H13E C13A H13F 109.00 no
H13D C13A H13E 109.00 no
H13D C13A H13F 109.00 no
C12A C13A H13D 110.00 no
C12A C13A H13E 109.00 no

loop_
_geom_bond_atom_site_label_1
_geom_bond_atom_site_label_2
_geom_bond_distance
_geom_bond_publ_flag
Mo1 C1 2.315(3) yes
Mo1 C2 2.310(2) yes
Mo1 C3 2.352(2) yes
Mo1 C4 2.378(2) yes
Mo1 C5 2.360(2) yes
Mo1 C6 1.997(2) yes
Mo1 C7 1.997(3) yes
Mo1 C8 2.004(2) yes
Mo1 C9 2.377(2) yes
O1 C6 1.145(3) yes
O2 C7 1.145(3) yes
O3 C8 1.141(3) yes
O4 C10 1.217(4) yes
O5 C10 1.319(10) yes
O5 C12 1.427(13) yes
O5A C10 1.404(7) yes
O5A C12A 1.457(9) yes
C1 C2 1.417(4) no
C1 C5 1.410(4) no
C2 C3 1.414(4) no
C3 C4 1.417(4) no
C4 C5 1.404(4) no
C9 C10 1.485(3) no
C9 C11 1.528(4) no
C12 C13 1.490(12) no
C12A C13A 1.502(9) no
C1 H1 0.9500 no
C2 H2 0.9500 no
C3 H3 0.9500 no
C4 H4 0.9500 no
C5 H5 0.9500 no
C9 H9 1.0000 no
C11 H11A 0.9800 no
C11 H11B 0.9800 no
C11 H11C 0.9800 no
C12 H12B 0.9900 no
C12 H12A 0.9900 no
C12A H12D 0.9900 no
C12A H12C 0.9900 no
C13 H13A 0.9800 no
C13 H13C 0.9800 no
C13 H13B 0.9800 no
C13A H13E 0.9800 no
C13A H13F 0.9800 no
C13A H13D 0.9800 no

loop_
_geom_hbond_atom_site_label_D
_geom_hbond_atom_site_label_H
_geom_hbond_atom_site_label_A
_geom_hbond_distance_DH
_geom_hbond_distance_HA
_geom_hbond_distance_DA
_geom_hbond_angle_DHA
_geom_hbond_site_symmetry_A
_geom_hbond_publ_flag
C2 H2 O1 0.9500 2.5400 3.395(3) 150.00 5_677 yes
C4 H4 O4 0.9500 2.4000 3.080(4) 128.00 . yes
C5 H5 O4 0.9500 2.3700 3.314(3) 172.00 6_456 yes

loop_
_geom_torsion_atom_site_label_1
_geom_torsion_atom_site_label_2
_geom_torsion_atom_site_label_3
_geom_torsion_atom_site_label_4
_geom_torsion
_geom_torsion_publ_flag
C3 Mo1 C1 C2 37.74(15) no
C4 Mo1 C1 C2 78.94(16) no
C5 Mo1 C1 C2 115.9(2) no
C6 Mo1 C1 C2 -21.7(2) no
C7 Mo1 C1 C2 -88.56(16) no
C8 Mo1 C1 C2 -164.26(15) no
C9 Mo1 C1 C2 111.86(16) no
C2 Mo1 C1 C5 -115.9(2) no
C3 Mo1 C1 C5 -78.14(17) no
C4 Mo1 C1 C5 -36.93(15) no
C6 Mo1 C1 C5 -137.60(16) no
C7 Mo1 C1 C5 155.57(17) no
C8 Mo1 C1 C5 79.86(17) no
C9 Mo1 C1 C5 -4.0(2) no
C9 Mo1 C5 C1 177.02(15) no
C1 Mo1 C5 C4 -116.0(2) no
C2 Mo1 C5 C4 -78.15(17) no
C3 Mo1 C5 C4 -36.50(15) no
C6 Mo1 C5 C4 -19.3(3) no
C7 Mo1 C5 C4 -144.76(16) no
C3 Mo1 C2 C1 -115.2(2) no
C4 Mo1 C2 C1 -77.89(17) no
C5 Mo1 C2 C1 -37.21(15) no
C6 Mo1 C2 C1 165.66(15) no
C7 Mo1 C2 C1 90.66(17) no
C8 Mo1 C2 C1 24.6(2) no
C9 Mo1 C2 C1 -104.19(18) no
C1 Mo1 C2 C3 115.2(2) no
C4 Mo1 C2 C3 37.29(15) no
C5 Mo1 C2 C3 77.97(17) no
C6 Mo1 C2 C3 -79.16(16) no
C7 Mo1 C2 C3 -154.16(17) no
C8 Mo1 C2 C3 139.72(18) no
C9 Mo1 C2 C3 11.0(2) no
C5 Mo1 C9 C11 34.90(16) no
C6 Mo1 C9 C11 -171.14(17) no
C7 Mo1 C9 C11 -113.55(18) no
C1 Mo1 C3 C2 -38.16(15) no
C4 Mo1 C3 C2 -115.7(2) no
C5 Mo1 C3 C2 -79.56(17) no
C6 Mo1 C3 C2 107.90(16) no
C7 Mo1 C3 C2 30.2(2) no
C8 Mo1 C3 C2 -99.3(3) no
C9 Mo1 C3 C2 -172.16(15) no
C1 Mo1 C3 C4 77.51(18) no
C2 Mo1 C3 C4 115.7(2) no
C5 Mo1 C3 C4 36.11(17) no
C6 Mo1 C3 C4 -136.43(18) no
C7 Mo1 C3 C4 145.82(18) no
C8 Mo1 C3 C4 16.4(3) no
C9 Mo1 C3 C4 -56.49(18) no
C8 Mo1 C4 C5 -54.53(18) no
C8 Mo1 C5 C4 135.51(15) no
C9 Mo1 C5 C4 61.01(16) no
C1 Mo1 C4 C3 -80.13(18) no
C2 Mo1 C4 C3 -37.79(17) no
C5 Mo1 C4 C3 -117.7(2) no
C6 Mo1 C4 C3 52.6(2) no
C7 Mo1 C4 C3 -58.0(3) no
C8 Mo1 C4 C3 -172.24(16) no
C9 Mo1 C4 C3 123.77(18) no
C1 Mo1 C4 C5 37.59(15) no
C2 Mo1 C4 C5 79.93(17) no
C3 Mo1 C4 C5 117.7(2) no
C6 Mo1 C4 C5 170.34(15) no
C7 Mo1 C4 C5 59.7(2) no
C4 Mo1 C9 C11 65.02(16) no
C9 Mo1 C4 C5 -118.51(16) no
C7 Mo1 C5 C1 -28.75(19) no
C8 Mo1 C9 C11 -62.18(16) no
C1 Mo1 C9 C10 -86.20(19) no
C2 Mo1 C5 C1 37.86(16) no
C3 Mo1 C5 C1 79.51(17) no
C4 Mo1 C5 C1 116.0(2) no
C6 Mo1 C5 C1 96.7(3) no
C5 Mo1 C9 C10 -88.52(17) no
C8 Mo1 C5 C1 -108.49(16) no
C8 Mo1 C9 C10 174.40(19) no
C1 Mo1 C9 C11 37.2(2) no
C2 Mo1 C9 C11 87.46(19) no
C3 Mo1 C9 C11 93.89(16) no
C4 Mo1 C9 C10 -58.40(17) no
C6 Mo1 C9 C10 65.44(17) no
C7 Mo1 C9 C10 123.03(19) no
C2 Mo1 C9 C10 -36.0(2) no
C3 Mo1 C9 C10 -29.53(18) no
C10 O5A C12A C13A -83.6(6) no
C12A O5A C10 O4 -8.4(7) no
C12A O5A C10 C9 178.9(4) no
C2 C1 C5 Mo1 -64.35(17) no
C5 C1 C2 Mo1 65.80(17) no
C2 C1 C5 C4 0.4(3) no
Mo1 C1 C5 C4 64.69(17) no
C5 C1 C2 C3 -0.2(3) no
Mo1 C1 C2 C3 -66.01(17) no
C1 C2 C3 Mo1 64.93(16) no
C1 C2 C3 C4 0.0(3) no
Mo1 C2 C3 C4 -64.94(16) no
C2 C3 C4 C5 0.2(3) no
C2 C3 C4 Mo1 63.07(16) no
Mo1 C3 C4 C5 -62.84(17) no
C3 C4 C5 Mo1 62.54(16) no
C3 C4 C5 C1 -0.4(3) no
Mo1 C4 C5 C1 -62.90(16) no
Mo1 C9 C10 O4 96.3(3) no
Mo1 C9 C10 O5A -90.9(3) no
C11 C9 C10 O4 -28.0(3) no
C11 C9 C10 O5A 144.8(3) no
